data_2000494
loop_
_publ_author_name
'Castellano, E. E.'
'Zukerman-Schpector, J.'
'Ferraz, H. M. C.'
'de Souza, A. J. C.'
'Tenius, B. S. M.'

_publ_section_title
;
 Structure of an intermediate in the synthesis of corymbolone
;
_journal_issue 11
_journal_name_full 'Acta Crystallographica Section C'
_journal_page_first 2080
_journal_page_last 2082
_journal_paper_doi 10.1107/S0108270192007455
_journal_volume 48
_journal_year 1992
_chemical_formula_moiety 'C15 H22 O5'
_chemical_formula_sum 'C15 H22 O5'
_chemical_formula_weight 282.3
_symmetry_cell_setting monoclinic
_symmetry_space_group_name_Hall '-P 2ybc'
_symmetry_space_group_name_H-M 'P 1 21/c 1'
_cell_angle_alpha 90
_cell_angle_beta 111.60(2)
_cell_angle_gamma 90
_cell_formula_units_Z 4
_cell_length_a 10.046(2)
_cell_length_b 12.365(2)
_cell_length_c 12.065(2)
_cell_measurement_reflns_used 25
_cell_measurement_temperature 292
_cell_measurement_theta_max 18
_cell_measurement_theta_min 7
_cell_volume 1393.5(5)
_diffrn_measurement_device 'Enraf-Nonius CAD-4'
_diffrn_measurement_method \w/2\q
_diffrn_radiation_type 'Mo K\a'
_diffrn_radiation_wavelength 0.71073
_diffrn_reflns_av_R_equivalents 0.017
_diffrn_reflns_limit_h_max 11
_diffrn_reflns_limit_h_min -11
_diffrn_reflns_limit_k_max 14
_diffrn_reflns_limit_k_min 0
_diffrn_reflns_limit_l_max 14
_diffrn_reflns_limit_l_min 0
_diffrn_reflns_number 2167
_diffrn_reflns_theta_max 25
_diffrn_standards_decay_% 1.3
_diffrn_standards_interval_time 30
_diffrn_standards_number 3
_exptl_absorpt_coefficient_mu 0.09
_exptl_absorpt_correction_type none
_exptl_crystal_colour Colourless
_exptl_crystal_density_diffrn 1.346
_exptl_crystal_description Irregular
_exptl_crystal_size_max 0.45
_exptl_crystal_size_mid 0.30
_exptl_crystal_size_min 0.18
_refine_diff_density_max 0.23
_refine_diff_density_min -0.22
_refine_ls_goodness_of_fit_obs 1.30
_refine_ls_number_parameters 182
_refine_ls_R_factor_obs 0.055
_refine_ls_shift/esd_max 0.001
_refine_ls_structure_factor_coef F
_refine_ls_wR_factor_obs 0.062
_reflns_number_observed 1207
_reflns_number_total 2067
_reflns_observed_criterion I>3\s(I)
_cod_data_source_file li1013.cif
_cod_data_source_block li1013a
_cod_original_cell_volume 1393.6(9)
_cod_database_code 2000494

loop_
_atom_site_label
_atom_site_fract_x
_atom_site_fract_y
_atom_site_fract_z
O(1) -.0366(3) .1387(2) .2099(2)
O(2) -.4207(3) .3079(3) -.0426(3)
O(3) -.2921(3) .2826(3) .1543(3)
O(4) .2716(3) .3646(3) .2150(3)
O(5) .2806(4) .4053(3) .3995(3)
C(1) .0368(4) .2876(3) .1030(3)
C(2) .1808(5) .2700(3) .2066(3)
C(3) .2600(5) .1728(4) .1879(4)
C(4) .1732(5) .0672(4) .1703(4)
C(5) .0139(5) .0822(3) .1281(4)
C(6) -.0546(5) .1884(3) .0966(4)
C(7) -.2093(5) .1978(4) .0142(4)
C(8) -.2788(5) .2969(4) .0411(4)
C(9) -.5127(6) .3232(6) .0178(6)
C(10) -.4242(5) .3267(5) .1455(5)
C(11) -.1917(5) .3988(4) .0427(4)
C(12) -.0386(5) .3866(3) .1306(4)
C(13) .0588(5) .3010(4) -.0150(4)
C(14) .3130(5) .4242(4) .3152(4)
C(15) .4038(6) .5182(4) .3075(5)
H(C2) .1578 .2681 .2852
H(C3) .2978 .1809 .1214
H'(C3) .3450 .1571 .2470
H(C4) .2157 .0277 .2571
H'C(4) .2036 .0119 .1198
H(C5) -.0453 .0104 .0982
H(C7) -.2164 .2038 -.0774
H'(C7) -.2607 .1222 .0107
H(C9) -.5789 .2651 .0018
H'(C9) -.5633 .3893 -.0062
H(C10) -.3800 .4160 .1838
H'(C10) -.4763 .3008 .1973
H(C11) -.2389 .4579 .0753
H'(C11) -.1839 .4144 -.0439
H(C12) .0193 .4609 .1352
H'(C12) -.0383 .3813 .2166
H(C13) .1320 .3593 -.0006
H'(C13) .0965 .2271 -.0407
H"(C13) -.0347 .3056 -.0798
H(C15) .3281 .5870 .2987
H'(C15) .4284 .5028 .2308
H"(C15) .4997 .5068 .3579

loop_
_geom_angle_atom_site_label_1
_geom_angle_atom_site_label_2
_geom_angle_atom_site_label_3
_geom_angle
_geom_angle_publ_flag
C(5) O(1) C(6) 60.9(3) yes
C(8) O(3) C(10) 107.3(4) yes
C(2) C(1) C(6) 107.3(3) yes
C(2) C(1) C(13) 110.9(3) yes
C(6) C(1) C(13) 109.4(3) yes
O(4) C(2) C(1) 108.6(3) yes
C(1) C(2) C(3) 112.5(4) yes
C(3) C(4) C(5) 114.9(4) yes
O(1) C(5) C(6) 59.7(3) yes
O(1) C(6) C(1) 115.6(3) yes
O(1) C(6) C(7) 113.3(4) yes
C(1) C(6) C(7) 115.4(4) yes
C(6) C(7) C(8) 111.6(4) yes
O(2) C(8) C(7) 110.5(4) yes
O(3) C(8) C(7) 108.6(4) yes
C(7) C(8) C(11) 111.4(4) yes
O(3) C(10) C(9) 105.0(5) yes
C(1) C(12) C(11) 112.3(4) yes
O(4) C(14) C(15) 111.3(4) yes
C(8) O(2) C(9) 109.2(4) yes
C(2) O(4) C(14) 118.6(3) yes
C(2) C(1) C(12) 109.1(3) yes
C(6) C(1) C(12) 108.5(3) yes
C(12) C(1) C(13) 111.5(4) yes
O(4) C(2) C(3) 107.4(3) yes
C(2) C(3) C(4) 113.2(4) yes
O(1) C(5) C(4) 115.2(4) yes
C(4) C(5) C(6) 122.6(4) yes
O(1) C(6) C(5) 59.4(3) yes
C(1) C(6) C(5) 119.6(4) yes
C(5) C(6) C(7) 120.7(4) yes
O(2) C(8) O(3) 105.6(4) yes
O(2) C(8) C(11) 110.5(4) yes
O(3) C(8) C(11) 110.1(4) yes
O(2) C(9) C(10) 107.0(5) yes
C(8) C(11) C(12) 110.7(4) yes
O(4) C(14) O(5) 124.4(4) yes
O(5) C(14) C(15) 124.3(5) yes

loop_
_geom_bond_atom_site_label_1
_geom_bond_atom_site_label_2
_geom_bond_distance
_geom_bond_publ_flag
O(1) C(5) 1.445(5) yes
O(2) C(8) 1.418(6) yes
O(3) C(8) 1.431(5) yes
O(4) C(2) 1.464(5) yes
O(5) C(14) 1.200(6) yes
C(1) C(6) 1.517(6) yes
C(1) C(13) 1.528(6) yes
C(3) C(4) 1.541(7) yes
C(5) C(6) 1.466(6) yes
C(7) C(8) 1.504(7) yes
C(9) C(10) 1.469(8) yes
C(14) C(15) 1.501(7) yes
O(1) C(6) 1.448(5) yes
O(2) C(9) 1.385(7) yes
O(3) C(10) 1.402(7) yes
O(4) C(14) 1.344(5) yes
C(1) C(2) 1.540(6) yes
C(1) C(12) 1.539(6) yes
C(2) C(3) 1.504(6) yes
C(4) C(5) 1.502(8) yes
C(6) C(7) 1.510(6) yes
C(8) C(11) 1.530(7) yes
C(11) C(12) 1.521(7) yes
